data_1557527
loop_
_publ_author_name
'Yang, Zi-Ni'
'Su, Bao-Jun'
'Wang, Ya-Qi'
'Liao, Hai-Bing'
'Chen, Zhen-Feng'
'Liang, Dong'

_publ_section_title
;
 Isolation, Absolute Configuration, and Biological Activities of Chebulic
 Acid and Brevifolincarboxylic Acid Derivatives from Euphorbia hirta
;
_journal_name_full 'Journal of Natural Products'
_journal_paper_doi 10.1021/acs.jnatprod.9b00877
_journal_year 2020
_chemical_formula_moiety 'C15 H12 O8, 2(H2 O)'
_chemical_formula_sum 'C15 H16 O10'
_chemical_formula_weight 356.28
_space_group_crystal_system monoclinic
_space_group_IT_number 14
_space_group_name_Hall '-P 2ybc'
_space_group_name_H-M_alt 'P 1 21/c 1'
_atom_sites_solution_hydrogens mixed
_atom_sites_solution_primary dual
_audit_creation_date 2019-03-01
_audit_creation_method
;
Olex2 1.2
(compiled 2018.05.29 svn.r3508 for OlexSys, GUI svn.r5506)
;
_cell_angle_alpha 90
_cell_angle_beta 95.615(3)
_cell_angle_gamma 90
_cell_formula_units_Z 4
_cell_length_a 17.5499(6)
_cell_length_b 9.7031(4)
_cell_length_c 8.6354(3)
_cell_measurement_reflns_used 3156
_cell_measurement_temperature 100.00(10)
_cell_measurement_theta_max 73.5950
_cell_measurement_theta_min 5.0180
_cell_volume 1463.45(9)
_computing_cell_refinement 'CrysAlisPro 1.171.38.43f (Rigaku OD, 2015)'
_computing_data_collection 'CrysAlisPro 1.171.38.43f (Rigaku OD, 2015)'
_computing_data_reduction 'CrysAlisPro 1.171.38.43f (Rigaku OD, 2015)'
_computing_molecular_graphics 'Olex2 (Dolomanov et al., 2009)'
_computing_publication_material 'Olex2 (Dolomanov et al., 2009)'
_computing_structure_refinement 'ShelXL (Sheldrick, 2015)'
_computing_structure_solution 'ShelXT (Sheldrick, 2015)'
_diffrn_ambient_environment N~2~
_diffrn_ambient_temperature 100.00(10)
_diffrn_detector 'CCD plate'
_diffrn_detector_area_resol_mean 5.2684
_diffrn_detector_type AtlasS2
_diffrn_measured_fraction_theta_full 0.998
_diffrn_measured_fraction_theta_max 0.970
_diffrn_measurement_details
;
List of Runs (angles in degrees, time in seconds):

  # Type    Start    End  Width  t~exp~   \w     \q     \k     \f   Frames
--------------------------------------------------------------------------
  1  \w    -26.00   5.00   1.00    1.00    --   40.98 -38.00  90.00   31
  2  \w     15.00  66.00   1.00    1.00    --   40.98 -38.00  90.00   51
  3  \w     20.00  47.00   1.00    1.00    --   40.98 -99.00 -30.00   27
  4  \w     49.00 132.00   1.00    3.00    --  107.58 -45.00-120.00   83
  5  \w     67.00 107.00   1.00    3.00    --  107.58 -95.00-120.00   40
  6  \w     66.00 135.00   1.00    3.00    --  107.58 -77.00 -60.00   69
  7  \w     79.00 177.00   1.00    3.00    --  107.58  30.00  60.00   98
  8  \w    109.00 135.00   1.00    3.00    --  107.58 125.00  60.00   26
  9  \w     96.00 143.00   1.00    3.00    --  107.58 125.00-120.00   47
 10  \w     45.00 120.00   1.00    3.00    --  107.58-125.00-180.00   75
 11  \w    -93.00 -59.00   1.00    1.00    --  -40.98 125.00 -30.00   34
 12  \w   -113.00 -16.00   1.00    1.00    --  -40.98 -38.00 -60.00   97
;
_diffrn_measurement_device 'four-circle diffractometer'
_diffrn_measurement_device_type 'SuperNova, Dual, Cu at zero, AtlasS2'
_diffrn_measurement_method '\w scans'
_diffrn_orient_matrix_type 'CrysAlisPro convention (1999,Acta A55,543-557)'
_diffrn_orient_matrix_UB_11 0.0172867000
_diffrn_orient_matrix_UB_12 0.1535717000
_diffrn_orient_matrix_UB_13 -0.0251393000
_diffrn_orient_matrix_UB_21 -0.0775994000
_diffrn_orient_matrix_UB_22 0.0390450000
_diffrn_orient_matrix_UB_23 0.0571026000
_diffrn_orient_matrix_UB_31 0.0381597000
_diffrn_orient_matrix_UB_32 0.0096619000
_diffrn_orient_matrix_UB_33 0.1681281000
_diffrn_radiation_monochromator mirror
_diffrn_radiation_probe x-ray
_diffrn_radiation_type CuK\a
_diffrn_radiation_wavelength 1.54184
_diffrn_reflns_av_R_equivalents 0.0286
_diffrn_reflns_av_unetI/netI 0.0381
_diffrn_reflns_Laue_measured_fraction_full 0.998
_diffrn_reflns_Laue_measured_fraction_max 0.970
_diffrn_reflns_limit_h_max 21
_diffrn_reflns_limit_h_min -21
_diffrn_reflns_limit_k_max 11
_diffrn_reflns_limit_k_min -11
_diffrn_reflns_limit_l_max 10
_diffrn_reflns_limit_l_min -6
_diffrn_reflns_number 5622
_diffrn_reflns_point_group_measured_fraction_full 0.998
_diffrn_reflns_point_group_measured_fraction_max 0.970
_diffrn_reflns_theta_full 67.684
_diffrn_reflns_theta_max 73.864
_diffrn_reflns_theta_min 2.530
_diffrn_source 'micro-focus sealed X-ray tube'
_diffrn_source_type 'SuperNova (Cu) X-ray Source'
_exptl_absorpt_coefficient_mu 1.202
_exptl_absorpt_correction_T_max 1.00000
_exptl_absorpt_correction_T_min 0.76467
_exptl_absorpt_correction_type multi-scan
_exptl_absorpt_process_details
;
CrysAlisPro 1.171.38.43f (Rigaku Oxford Diffraction, 2015)
Empirical absorption correction using spherical harmonics,
 implemented in SCALE3 ABSPACK scaling algorithm.
;
_exptl_crystal_colour colourless
_exptl_crystal_colour_primary colourless
_exptl_crystal_density_diffrn 1.617
_exptl_crystal_description block
_exptl_crystal_F_000 744
_exptl_crystal_size_max 0.11
_exptl_crystal_size_mid 0.1
_exptl_crystal_size_min 0.08
_refine_diff_density_max 0.302
_refine_diff_density_min -0.347
_refine_diff_density_rms 0.069
_refine_ls_extinction_method none
_refine_ls_goodness_of_fit_ref 1.002
_refine_ls_hydrogen_treatment mixed
_refine_ls_matrix_type full
_refine_ls_number_parameters 239
_refine_ls_number_reflns 2877
_refine_ls_number_restraints 0
_refine_ls_restrained_S_all 1.002
_refine_ls_R_factor_all 0.0487
_refine_ls_R_factor_gt 0.0420
_refine_ls_shift/su_max 0.000
_refine_ls_shift/su_mean 0.000
_refine_ls_structure_factor_coef Fsqd
_refine_ls_weighting_details 'w=1/[\s^2^(Fo^2^)+(0.0295P)^2^+3.0393P] where P=(Fo^2^+2Fc^2^)/3'
_refine_ls_weighting_scheme calc
_refine_ls_wR_factor_gt 0.1122
_refine_ls_wR_factor_ref 0.1157
_reflns_Friedel_coverage 0.000
_reflns_number_gt 2511
_reflns_number_total 2877
_reflns_threshold_expression 'I > 2\s(I)'
_cod_data_source_file np9b00877_si_001.cif
_cod_data_source_block ehl-30
_cod_database_code 1557527
_shelx_shelxl_version_number 2018/3
_shelx_space_group_comment
;
The symmetry employed for this shelxl refinement is uniquely defined
by the following loop, which should always be used as a source of
symmetry information in preference to the above space-group names.
They are only intended as comments.
;
_reflns_odcompleteness_completeness 99.89
_reflns_odcompleteness_iscentric 1
_reflns_odcompleteness_theta 66.97
_olex2_refinement_description
;
1. Fixed Uiso
 At 1.2 times of:
  All C(H) groups, All C(H,H) groups
 At 1.5 times of:
  All C(H,H,H) groups, All O(H) groups, All O(H,H) groups
2.a Free rotating group:
 O1W(H1WA), O2W(H2WA,H2WB)
2.b Secondary CH2 refined with riding coordinates:
 C13(H13A,H13B), C3(H3A,H3B), C15(H15A,H15B)
2.c Aromatic/amide H refined with riding coordinates:
 C8(H8)
2.d Idealised Me refined as rotating group:
 C16(H16A,H16B,H16C)
2.e Idealised tetrahedral OH refined as rotating group:
 O4(H4), O5(H5)
;
_olex2_submission_special_instructions 'No special instructions were received'
_oxdiff_exptl_absorpt_empirical_details
;
Empirical correction (ABSPACK) includes:
- Absorption correction using spherical harmonics
- Frame scaling
;
_oxdiff_exptl_absorpt_empirical_full_max 1.310
_oxdiff_exptl_absorpt_empirical_full_min 0.353

loop_
_space_group_symop_operation_xyz
'x, y, z'
'-x, y+1/2, -z+1/2'
'-x, -y, -z'
'x, -y-1/2, z-1/2'

loop_
_atom_site_label
_atom_site_type_symbol
_atom_site_fract_x
_atom_site_fract_y
_atom_site_fract_z
_atom_site_U_iso_or_equiv
_atom_site_adp_type
_atom_site_occupancy
_atom_site_site_symmetry_order
_atom_site_calc_flag
_atom_site_refinement_flags_posn
_atom_site_refinement_flags_adp
_atom_site_refinement_flags_occupancy
_atom_site_disorder_assembly
_atom_site_disorder_group
O3 O 0.25336(8) 0.64937(15) 0.25647(17) 0.0142(3) Uani 1 1 d . . . . .
O8 O 0.11909(8) 0.16939(16) 0.33044(18) 0.0164(3) Uani 1 1 d . . . . .
O2 O 0.44950(9) 0.42184(16) 0.64059(18) 0.0172(3) Uani 1 1 d . . . . .
O4 O 0.28158(9) 0.93212(15) 0.28975(18) 0.0168(3) Uani 1 1 d . . . . .
H4 H 0.247115 0.894045 0.234652 0.025 Uiso 1 1 calc GR . . . .
O6 O 0.18711(9) 0.47825(16) 0.14048(18) 0.0184(3) Uani 1 1 d . . . . .
O1W O 0.15565(10) 0.88399(17) 0.11748(19) 0.0194(3) Uani 1 1 d . . . . .
H1WA H 0.143722 0.822056 0.049817 0.029 Uiso 1 1 d G . . . .
O1 O 0.51942(9) 0.59397(16) 0.73963(18) 0.0189(3) Uani 1 1 d . . . . .
O5 O 0.38860(9) 1.02401(16) 0.50121(19) 0.0202(4) Uani 1 1 d . . . . .
H5 H 0.420243 1.041551 0.574822 0.030 Uiso 1 1 calc GR . . . .
O2W O 0.11958(10) 0.67157(17) -0.07220(19) 0.0217(4) Uani 1 1 d . . . . .
H2WA H 0.139686 0.604207 -0.020172 0.033 Uiso 1 1 d G . . . .
H2WB H 0.127990 0.654529 -0.165583 0.033 Uiso 1 1 d G . . . .
O7 O 0.13700(10) 0.35825(17) 0.47868(19) 0.0221(4) Uani 1 1 d . . . . .
C5 C 0.31001(12) 0.6955(2) 0.3653(2) 0.0126(4) Uani 1 1 d . . . . .
C9 C 0.41285(12) 0.6533(2) 0.5645(2) 0.0131(4) Uani 1 1 d . . . . .
C14 C 0.16077(12) 0.2727(2) 0.3934(2) 0.0143(4) Uani 1 1 d . . . . .
C10 C 0.35377(12) 0.6024(2) 0.4588(2) 0.0127(4) Uani 1 1 d . . . . .
C7 C 0.37970(12) 0.8852(2) 0.4882(2) 0.0149(4) Uani 1 1 d . . . . .
C1 C 0.46319(12) 0.5576(2) 0.6559(2) 0.0143(4) Uani 1 1 d . . . . .
C6 C 0.32144(12) 0.8376(2) 0.3772(2) 0.0132(4) Uani 1 1 d . . . . .
C13 C 0.24155(12) 0.2712(2) 0.3444(2) 0.0150(4) Uani 1 1 d . . . . .
H13A H 0.273336 0.210094 0.412076 0.018 Uiso 1 1 calc R . . . .
H13B H 0.240629 0.236697 0.238795 0.018 Uiso 1 1 calc R . . . .
C12 C 0.23558(12) 0.5117(2) 0.2434(2) 0.0143(4) Uani 1 1 d . . . . .
C8 C 0.42581(12) 0.7934(2) 0.5785(2) 0.0144(4) Uani 1 1 d . . . . .
H8 H 0.465348 0.826301 0.648328 0.017 Uiso 1 1 calc R . . . .
C4 C 0.33435(12) 0.4588(2) 0.4525(2) 0.0136(4) Uani 1 1 d . . . . .
C11 C 0.27502(12) 0.4143(2) 0.3530(2) 0.0143(4) Uani 1 1 d . . . . .
C3 C 0.37889(12) 0.3662(2) 0.5674(3) 0.0175(5) Uani 1 1 d . . . . .
H3A H 0.346485 0.342273 0.648149 0.021 Uiso 1 1 calc R . . . .
H3B H 0.390381 0.281589 0.514555 0.021 Uiso 1 1 calc R . . . .
C15 C 0.03965(13) 0.1627(2) 0.3695(3) 0.0202(5) Uani 1 1 d . . . . .
H15A H 0.017972 0.254598 0.371253 0.024 Uiso 1 1 calc R . . . .
H15B H 0.037661 0.121342 0.471301 0.024 Uiso 1 1 calc R . . . .
C16 C -0.00453(14) 0.0766(3) 0.2470(3) 0.0235(5) Uani 1 1 d . . . . .
H16A H -0.002060 0.118408 0.146877 0.035 Uiso 1 1 calc GR . . . .
H16B H -0.056989 0.070504 0.269059 0.035 Uiso 1 1 calc GR . . . .
H16C H 0.017233 -0.014178 0.246836 0.035 Uiso 1 1 calc GR . . . .
H1WB H 0.1447(19) 0.961(4) 0.081(4) 0.040(9) Uiso 1 1 d . . . . .

loop_
_atom_site_aniso_label
_atom_site_aniso_U_11
_atom_site_aniso_U_22
_atom_site_aniso_U_33
_atom_site_aniso_U_23
_atom_site_aniso_U_13
_atom_site_aniso_U_12
O3 0.0175(7) 0.0109(7) 0.0130(7) 0.0003(6) -0.0056(6) -0.0009(6)
O8 0.0159(7) 0.0142(8) 0.0186(8) -0.0033(6) -0.0007(6) -0.0029(6)
O2 0.0181(7) 0.0114(7) 0.0202(8) 0.0012(6) -0.0077(6) 0.0011(6)
O4 0.0208(8) 0.0111(7) 0.0167(8) 0.0018(6) -0.0076(6) 0.0002(6)
O6 0.0209(8) 0.0153(8) 0.0170(8) -0.0003(6) -0.0079(6) -0.0020(6)
O1W 0.0259(8) 0.0129(8) 0.0176(8) 0.0008(6) -0.0073(6) 0.0013(7)
O1 0.0193(8) 0.0163(8) 0.0191(8) 0.0009(6) -0.0084(6) 0.0009(6)
O5 0.0258(8) 0.0098(7) 0.0222(8) -0.0001(6) -0.0116(7) -0.0016(6)
O2W 0.0307(9) 0.0173(8) 0.0160(8) -0.0002(6) -0.0038(7) 0.0030(7)
O7 0.0275(9) 0.0171(8) 0.0222(8) -0.0071(7) 0.0050(7) -0.0029(7)
C5 0.0140(9) 0.0126(10) 0.0107(9) -0.0007(8) -0.0014(8) -0.0007(8)
C9 0.0138(9) 0.0132(10) 0.0120(10) 0.0008(8) -0.0010(8) 0.0006(8)
C14 0.0198(10) 0.0106(10) 0.0113(9) 0.0027(8) -0.0038(8) -0.0011(8)
C10 0.0137(10) 0.0111(10) 0.0132(10) -0.0001(8) 0.0013(8) 0.0007(8)
C7 0.0190(10) 0.0103(10) 0.0152(10) -0.0009(8) 0.0002(8) -0.0012(8)
C1 0.0166(10) 0.0137(10) 0.0121(10) 0.0001(8) -0.0014(8) 0.0005(8)
C6 0.0153(10) 0.0117(10) 0.0123(10) 0.0011(8) -0.0007(8) 0.0014(8)
C13 0.0168(10) 0.0115(10) 0.0159(10) 0.0002(8) -0.0032(8) -0.0001(8)
C12 0.0161(10) 0.0116(10) 0.0150(10) -0.0004(8) 0.0006(8) 0.0002(8)
C8 0.0149(10) 0.0150(10) 0.0121(9) -0.0003(8) -0.0041(8) -0.0009(8)
C4 0.0138(9) 0.0124(10) 0.0146(10) 0.0000(8) 0.0015(8) 0.0006(8)
C11 0.0159(10) 0.0116(10) 0.0150(10) 0.0000(8) -0.0010(8) 0.0003(8)
C3 0.0170(10) 0.0129(10) 0.0207(11) 0.0030(8) -0.0079(8) -0.0026(8)
C15 0.0173(10) 0.0189(12) 0.0247(12) -0.0016(9) 0.0034(9) -0.0024(9)
C16 0.0184(11) 0.0239(13) 0.0274(12) 0.0011(10) -0.0019(9) -0.0023(9)

loop_
_atom_type_symbol
_atom_type_description
_atom_type_scat_dispersion_real
_atom_type_scat_dispersion_imag
_atom_type_scat_source
C C 0.0181 0.0091 'International Tables Vol C Tables 4.2.6.8 and 6.1.1.4'
H H 0.0000 0.0000 'International Tables Vol C Tables 4.2.6.8 and 6.1.1.4'
O O 0.0492 0.0322 'International Tables Vol C Tables 4.2.6.8 and 6.1.1.4'

loop_
_geom_angle_atom_site_label_1
_geom_angle_atom_site_label_2
_geom_angle_atom_site_label_3
_geom_angle
_geom_angle_site_symmetry_1
_geom_angle_site_symmetry_3
_geom_angle_publ_flag
C12 O3 C5 121.07(16) . . ?
C14 O8 C15 115.94(17) . . ?
C1 O2 C3 123.30(17) . . ?
C6 O4 H4 109.5 . . ?
H1WA O1W H1WB 110.2 . . ?
C7 O5 H5 109.5 . . ?
H2WA O2W H2WB 104.5 . . ?
O3 C5 C10 120.46(19) . . ?
O3 C5 C6 117.47(18) . . ?
C10 C5 C6 122.07(19) . . ?
C10 C9 C1 119.89(19) . . ?
C8 C9 C10 120.56(19) . . ?
C8 C9 C1 119.51(19) . . ?
O8 C14 C13 111.78(18) . . ?
O7 C14 O8 124.0(2) . . ?
O7 C14 C13 124.26(19) . . ?
C5 C10 C9 118.70(19) . . ?
C5 C10 C4 119.52(19) . . ?
C9 C10 C4 121.65(19) . . ?
O5 C7 C6 116.80(19) . . ?
O5 C7 C8 122.17(19) . . ?
C8 C7 C6 121.0(2) . . ?
O2 C1 C9 118.51(18) . . ?
O1 C1 O2 118.00(19) . . ?
O1 C1 C9 123.4(2) . . ?
O4 C6 C5 124.80(19) . . ?
O4 C6 C7 117.57(19) . . ?
C5 C6 C7 117.62(19) . . ?
C14 C13 H13A 109.6 . . ?
C14 C13 H13B 109.6 . . ?
H13A C13 H13B 108.1 . . ?
C11 C13 C14 110.34(17) . . ?
C11 C13 H13A 109.6 . . ?
C11 C13 H13B 109.6 . . ?
O3 C12 C11 119.05(18) . . ?
O6 C12 O3 117.25(19) . . ?
O6 C12 C11 123.7(2) . . ?
C9 C8 C7 119.96(19) . . ?
C9 C8 H8 120.0 . . ?
C7 C8 H8 120.0 . . ?
C10 C4 C3 116.75(18) . . ?
C11 C4 C10 119.9(2) . . ?
C11 C4 C3 123.2(2) . . ?
C12 C11 C13 113.95(18) . . ?
C4 C11 C13 126.7(2) . . ?
C4 C11 C12 119.4(2) . . ?
O2 C3 C4 115.85(18) . . ?
O2 C3 H3A 108.3 . . ?
O2 C3 H3B 108.3 . . ?
C4 C3 H3A 108.3 . . ?
C4 C3 H3B 108.3 . . ?
H3A C3 H3B 107.4 . . ?
O8 C15 H15A 110.2 . . ?
O8 C15 H15B 110.2 . . ?
O8 C15 C16 107.40(18) . . ?
H15A C15 H15B 108.5 . . ?
C16 C15 H15A 110.2 . . ?
C16 C15 H15B 110.2 . . ?
C15 C16 H16A 109.5 . . ?
C15 C16 H16B 109.5 . . ?
C15 C16 H16C 109.5 . . ?
H16A C16 H16B 109.5 . . ?
H16A C16 H16C 109.5 . . ?
H16B C16 H16C 109.5 . . ?

loop_
_geom_bond_atom_site_label_1
_geom_bond_atom_site_label_2
_geom_bond_distance
_geom_bond_site_symmetry_2
_geom_bond_publ_flag
O3 C5 1.374(2) . ?
O3 C12 1.374(3) . ?
O8 C14 1.326(3) . ?
O8 C15 1.468(3) . ?
O2 C1 1.344(3) . ?
O2 C3 1.440(3) . ?
O4 H4 0.8200 . ?
O4 C6 1.341(3) . ?
O6 C12 1.212(3) . ?
O1W H1WA 0.8500 . ?
O1W H1WB 0.83(4) . ?
O1 C1 1.217(3) . ?
O5 H5 0.8200 . ?
O5 C7 1.359(3) . ?
O2W H2WA 0.8500 . ?
O2W H2WB 0.8501 . ?
O7 C14 1.210(3) . ?
C5 C10 1.392(3) . ?
C5 C6 1.396(3) . ?
C9 C10 1.402(3) . ?
C9 C1 1.459(3) . ?
C9 C8 1.382(3) . ?
C14 C13 1.519(3) . ?
C10 C4 1.434(3) . ?
C7 C6 1.409(3) . ?
C7 C8 1.390(3) . ?
C13 H13A 0.9700 . ?
C13 H13B 0.9700 . ?
C13 C11 1.506(3) . ?
C12 C11 1.463(3) . ?
C8 H8 0.9300 . ?
C4 C11 1.354(3) . ?
C4 C3 1.500(3) . ?
C3 H3A 0.9700 . ?
C3 H3B 0.9700 . ?
C15 H15A 0.9700 . ?
C15 H15B 0.9700 . ?
C15 C16 1.503(3) . ?
C16 H16A 0.9600 . ?
C16 H16B 0.9600 . ?
C16 H16C 0.9600 . ?
